data_7053442
loop_
_publ_author_name
'Durben, Stefan'
'Linder, Thomas'
'Baumgartner, Thomas'

_publ_section_title
;
 Dithienophosphole-capped \p-conjugated oligomers
;
_journal_issue 8
_journal_name_full 'New Journal of Chemistry'
_journal_page_first 1585
_journal_paper_doi 10.1039/c0nj00026d
_journal_volume 34
_journal_year 2010
_chemical_compound_source 'synthesis as described'
_chemical_formula_moiety 'C14 H8 Br1 O1 P1 S2'
_chemical_formula_sum 'C14 H8 Br O P S2'
_chemical_formula_weight 367.22
_chemical_name_common BrS2PO
_chemical_name_systematic
;
?
;
_space_group_IT_number 14
_symmetry_cell_setting monoclinic
_symmetry_space_group_name_Hall '-P 2ybc'
_symmetry_space_group_name_H-M 'P 1 21/c 1'
_atom_sites_solution_hydrogens geom
_atom_sites_solution_primary direct
_atom_sites_solution_secondary difmap
_audit_creation_date 2010-01-06T11:07:25-00:00
_audit_creation_method 'WinGX routine CIF_UPDATE'
_cell_angle_alpha 90
_cell_angle_beta 105.2590(10)
_cell_angle_gamma 90
_cell_formula_units_Z 8
_cell_length_a 19.5034(6)
_cell_length_b 8.3637(2)
_cell_length_c 18.1644(6)
_cell_measurement_reflns_used 5289
_cell_measurement_temperature 173(2)
_cell_measurement_theta_max 27.485
_cell_measurement_theta_min 0.998
_cell_volume 2858.53(15)
_computing_cell_refinement 'HKL Scalepack (Otwinowski & Minor 1997)'
_computing_data_collection 'Collect (Bruker AXS BV, 1997-2004)'
_computing_data_reduction 'HKL Denzo and Scalepack (Otwinowski & Minor 1997)'
_computing_structure_refinement 'SHELXL-97 (Sheldrick, 2008)'
_computing_structure_solution 'SHELXS (Sheldrick, 2008)'
_diffrn_ambient_temperature 173(2)
_diffrn_detector_area_resol_mean 9
_diffrn_measured_fraction_theta_full 0.985
_diffrn_measured_fraction_theta_max 0.975
_diffrn_measurement_device '95mm CCD camera on \k-goniostat'
_diffrn_measurement_device_type KappaCCD
_diffrn_measurement_method CCD
_diffrn_orient_matrix_type 'by Bruker AXS Collect from scalepack cell'
_diffrn_orient_matrix_UB_11 0.0421435
_diffrn_orient_matrix_UB_12 0.0799829
_diffrn_orient_matrix_UB_13 0.0060139
_diffrn_orient_matrix_UB_21 -0.013444
_diffrn_orient_matrix_UB_22 0.044601
_diffrn_orient_matrix_UB_23 0.0427176
_diffrn_orient_matrix_UB_31 0.0360494
_diffrn_orient_matrix_UB_32 -0.0768707
_diffrn_orient_matrix_UB_33 0.0310424
_diffrn_radiation_monochromator graphite
_diffrn_radiation_type MoK\a
_diffrn_radiation_wavelength 0.7107
_diffrn_reflns_av_R_equivalents 0.0292
_diffrn_reflns_av_unetI/netI 0.0359
_diffrn_reflns_limit_h_max 25
_diffrn_reflns_limit_h_min -25
_diffrn_reflns_limit_k_max 7
_diffrn_reflns_limit_k_min -10
_diffrn_reflns_limit_l_max 23
_diffrn_reflns_limit_l_min -23
_diffrn_reflns_number 10482
_diffrn_reflns_theta_full 25
_diffrn_reflns_theta_max 27.52
_diffrn_reflns_theta_min 1.08
_exptl_absorpt_coefficient_mu 3.267
_exptl_absorpt_correction_T_max 0.7801
_exptl_absorpt_correction_T_min 0.5611
_exptl_absorpt_correction_type multi-scan
_exptl_absorpt_process_details 'HKL Denzo and Scalepack'
_exptl_crystal_colour yellow
_exptl_crystal_density_diffrn 1.706
_exptl_crystal_density_method 'not measured'
_exptl_crystal_description blade
_exptl_crystal_F_000 1456
_exptl_crystal_size_max 0.20
_exptl_crystal_size_mid 0.16
_exptl_crystal_size_min 0.08
_refine_diff_density_max 1.286
_refine_diff_density_min -0.855
_refine_diff_density_rms 0.19
_refine_ls_extinction_method none
_refine_ls_goodness_of_fit_ref 1.106
_refine_ls_hydrogen_treatment constr
_refine_ls_matrix_type full
_refine_ls_number_parameters 343
_refine_ls_number_reflns 6410
_refine_ls_number_restraints 0
_refine_ls_restrained_S_all 1.106
_refine_ls_R_factor_all 0.0698
_refine_ls_R_factor_gt 0.0545
_refine_ls_shift/su_max 0.001
_refine_ls_shift/su_mean 0
_refine_ls_structure_factor_coef Fsqd
_refine_ls_weighting_details 'calc w=1/[\s^2^(Fo^2^)+(0.0897P)^2^+8.5239P] where P=(Fo^2^+2Fc^2^)/3'
_refine_ls_weighting_scheme calc
_refine_ls_wR_factor_gt 0.1514
_refine_ls_wR_factor_ref 0.174
_reflns_number_gt 5391
_reflns_number_total 6410
_reflns_threshold_expression >2\s(I)
_cod_data_source_file c0nj00026d.txt
_cod_data_source_block shelxs97
_cod_depositor_comments
;
The following automatic conversions were performed:

'_exptl_absorpt_correction_type' value 'MULTI-SCAN' changed to
'multi-scan' according to
/home/saulius/struct/CIF-dictionaries/cif_core.dic dictionary named
'cif_core.dic' version 2.4.2 from 2011-04-26.

Automatic conversion script
Id: cif_fix_values 1891 2012-01-12 08:04:46Z andrius 
;
_cod_original_sg_symbol_H-M P21/c
_cod_original_formula_sum 'C14 H8 Br1 O1 P1 S2'
_cod_database_code 7053442

loop_
_symmetry_equiv_pos_as_xyz
'x, y, z'
'-x, y+1/2, -z+1/2'
'-x, -y, -z'
'x, -y-1/2, z-1/2'

loop_
_atom_site_label
_atom_site_type_symbol
_atom_site_fract_x
_atom_site_fract_y
_atom_site_fract_z
_atom_site_U_iso_or_equiv
_atom_site_adp_type
_atom_site_occupancy
_atom_site_symmetry_multiplicity
_atom_site_calc_flag
_atom_site_refinement_flags
C1 C 0.0910(2) 0.1065(5) 0.1393(3) 0.0282(9) Uani 1 1 d .
C2 C 0.1329(2) 0.1459(5) 0.2096(3) 0.0264(9) Uani 1 1 d .
H2 H 0.1806 0.1744 0.2196 0.032 Uiso 1 1 calc R
C3 C 0.0940(2) 0.1376(5) 0.2654(3) 0.0260(9) Uani 1 1 d .
C4 C 0.0242(2) 0.0968(5) 0.2363(3) 0.0269(9) Uani 1 1 d .
C5 C -0.0178(2) 0.0946(5) 0.2916(3) 0.0283(9) Uani 1 1 d .
C6 C 0.0197(2) 0.1348(5) 0.3654(3) 0.0285(9) Uani 1 1 d .
C7 C -0.0230(3) 0.1329(6) 0.4171(3) 0.0358(11) Uani 1 1 d .
H7 H -0.0064 0.1559 0.4688 0.043 Uiso 1 1 calc R
C8 C -0.0919(3) 0.0933(7) 0.3820(3) 0.0426(12) Uani 1 1 d .
H8 H -0.1276 0.0873 0.4073 0.051 Uiso 1 1 calc R
C9 C 0.1610(2) -0.0006(5) 0.4136(3) 0.0278(9) Uani 1 1 d .
C10 C 0.2095(2) 0.0212(6) 0.4843(3) 0.0293(9) Uani 1 1 d .
H10 H 0.2176 0.1227 0.5057 0.035 Uiso 1 1 calc R
C11 C 0.2459(3) -0.1103(6) 0.5226(3) 0.0356(11) Uani 1 1 d .
H11 H 0.2787 -0.0964 0.5696 0.043 Uiso 1 1 calc R
C12 C 0.2337(3) -0.2608(6) 0.4913(3) 0.0406(12) Uani 1 1 d .
H12 H 0.2582 -0.3479 0.5174 0.049 Uiso 1 1 calc R
C13 C 0.1852(3) -0.2838(6) 0.4212(4) 0.0439(13) Uani 1 1 d .
H13 H 0.1771 -0.3858 0.4002 0.053 Uiso 1 1 calc R
C14 C 0.1494(3) -0.1544(6) 0.3829(3) 0.0370(11) Uani 1 1 d .
H14 H 0.1168 -0.1695 0.3358 0.044 Uiso 1 1 calc R
C21 C 0.3608(3) 0.2972(6) 0.5363(3) 0.0347(10) Uani 1 1 d .
C22 C 0.3199(2) 0.3463(6) 0.4661(3) 0.0309(10) Uani 1 1 d .
H22 H 0.2717 0.3701 0.4553 0.037 Uiso 1 1 calc R
C23 C 0.3609(2) 0.3556(5) 0.4129(3) 0.0289(9) Uani 1 1 d .
C24 C 0.4313(2) 0.3145(6) 0.4418(3) 0.0331(10) Uani 1 1 d .
C25 C 0.4746(3) 0.3305(6) 0.3888(3) 0.0368(11) Uani 1 1 d .
C26 C 0.4391(3) 0.3886(6) 0.3179(3) 0.0324(10) Uani 1 1 d .
C27 C 0.4843(3) 0.4085(7) 0.2687(4) 0.0418(12) Uani 1 1 d .
H27 H 0.4693 0.4476 0.2191 0.05 Uiso 1 1 calc R
C28 C 0.5521(3) 0.3634(8) 0.3028(4) 0.0497(14) Uani 1 1 d .
H28 H 0.5888 0.368 0.279 0.06 Uiso 1 1 calc R
C29 C 0.3302(2) 0.6310(5) 0.3129(3) 0.0277(9) Uani 1 1 d .
C30 C 0.2845(3) 0.6953(6) 0.2468(3) 0.0336(10) Uani 1 1 d .
H30 H 0.2634 0.6292 0.206 0.04 Uiso 1 1 calc R
C31 C 0.2711(3) 0.8578(7) 0.2427(4) 0.0442(13) Uani 1 1 d .
H31 H 0.2413 0.9012 0.1987 0.053 Uiso 1 1 calc R
C32 C 0.3015(3) 0.9549(7) 0.3028(4) 0.0480(14) Uani 1 1 d .
H32 H 0.2922 1.0641 0.2995 0.058 Uiso 1 1 calc R
C33 C 0.3458(3) 0.8925(7) 0.3682(4) 0.0467(14) Uani 1 1 d .
H33 H 0.3664 0.9597 0.4088 0.056 Uiso 1 1 calc R
C34 C 0.3596(3) 0.7312(6) 0.3739(3) 0.0361(11) Uani 1 1 d .
H34 H 0.3887 0.6892 0.4187 0.043 Uiso 1 1 calc R
Br1 Br 0.11583(3) 0.10281(7) 0.04728(3) 0.03801(16) Uani 1 1 d .
Br2 Br 0.33302(3) 0.26436(7) 0.62544(3) 0.04010(17) Uani 1 1 d .
O1 O 0.14484(18) 0.3244(4) 0.39799(19) 0.0306(7) Uani 1 1 d .
O2 O 0.29248(18) 0.3333(4) 0.2556(2) 0.0342(7) Uani 1 1 d .
P1 P 0.11174(6) 0.17049(13) 0.36688(7) 0.0250(2) Uani 1 1 d .
P2 P 0.34646(6) 0.42026(14) 0.31507(7) 0.0268(2) Uani 1 1 d .
S1 S 0.00401(6) 0.06167(16) 0.13973(7) 0.0329(3) Uani 1 1 d .
S2 S -0.10534(7) 0.05546(18) 0.28549(8) 0.0398(3) Uani 1 1 d .
S3 S 0.44893(7) 0.26146(17) 0.53648(8) 0.0407(3) Uani 1 1 d .
S4 S 0.56278(7) 0.2968(2) 0.39493(10) 0.0485(4) Uani 1 1 d .

loop_
_atom_site_aniso_label
_atom_site_aniso_U_11
_atom_site_aniso_U_22
_atom_site_aniso_U_33
_atom_site_aniso_U_23
_atom_site_aniso_U_13
_atom_site_aniso_U_12
C1 0.026(2) 0.034(2) 0.028(2) 0.0014(18) 0.0129(18) -0.0006(17)
C2 0.025(2) 0.028(2) 0.026(2) 0.0011(17) 0.0064(17) 0.0012(16)
C3 0.026(2) 0.025(2) 0.027(2) -0.0008(16) 0.0074(17) 0.0012(16)
C4 0.026(2) 0.028(2) 0.026(2) 0.0015(17) 0.0044(17) -0.0014(16)
C5 0.025(2) 0.030(2) 0.031(2) 0.0043(18) 0.0093(18) -0.0007(17)
C6 0.029(2) 0.028(2) 0.030(2) 0.0040(18) 0.0123(18) 0.0006(17)
C7 0.040(3) 0.036(2) 0.036(3) 0.004(2) 0.017(2) 0.004(2)
C8 0.034(3) 0.057(3) 0.041(3) 0.003(2) 0.017(2) -0.002(2)
C9 0.030(2) 0.027(2) 0.028(2) 0.0030(17) 0.0099(18) -0.0020(17)
C10 0.030(2) 0.029(2) 0.028(2) -0.0015(18) 0.0050(18) -0.0014(17)
C11 0.032(2) 0.040(3) 0.033(3) 0.003(2) 0.004(2) 0.004(2)
C12 0.039(3) 0.035(3) 0.047(3) 0.011(2) 0.010(2) 0.009(2)
C13 0.046(3) 0.028(2) 0.053(3) -0.004(2) 0.005(3) 0.001(2)
C14 0.035(2) 0.029(2) 0.040(3) -0.006(2) -0.003(2) 0.0003(19)
C21 0.031(2) 0.040(3) 0.031(2) 0.000(2) 0.0050(19) -0.001(2)
C22 0.025(2) 0.033(2) 0.032(2) 0.0027(19) 0.0024(18) -0.0041(17)
C23 0.028(2) 0.029(2) 0.030(2) 0.0014(18) 0.0078(18) 0.0006(17)
C24 0.027(2) 0.031(2) 0.041(3) 0.000(2) 0.0061(19) 0.0020(17)
C25 0.028(2) 0.036(3) 0.048(3) -0.004(2) 0.012(2) 0.0007(19)
C26 0.031(2) 0.030(2) 0.039(3) -0.0011(19) 0.014(2) -0.0008(18)
C27 0.041(3) 0.044(3) 0.047(3) -0.005(2) 0.023(2) -0.002(2)
C28 0.037(3) 0.054(3) 0.063(4) -0.008(3) 0.022(3) -0.002(2)
C29 0.0212(19) 0.028(2) 0.033(2) 0.0018(18) 0.0065(17) -0.0016(16)
C30 0.030(2) 0.038(2) 0.032(3) 0.007(2) 0.0082(19) 0.0030(19)
C31 0.036(3) 0.040(3) 0.057(4) 0.017(3) 0.014(3) 0.009(2)
C32 0.036(3) 0.030(3) 0.080(5) 0.005(3) 0.019(3) 0.003(2)
C33 0.035(3) 0.034(3) 0.067(4) -0.008(3) 0.007(3) -0.004(2)
C34 0.033(2) 0.033(2) 0.039(3) 0.000(2) 0.002(2) -0.0031(19)
Br1 0.0402(3) 0.0506(3) 0.0249(3) -0.0016(2) 0.0115(2) -0.0019(2)
Br2 0.0412(3) 0.0519(3) 0.0253(3) 0.0013(2) 0.0055(2) -0.0064(2)
O1 0.0359(17) 0.0267(16) 0.0294(17) -0.0041(13) 0.0090(14) -0.0027(13)
O2 0.0345(18) 0.0351(18) 0.0319(18) -0.0042(14) 0.0071(14) -0.0069(14)
P1 0.0252(5) 0.0261(5) 0.0237(5) -0.0015(4) 0.0063(4) -0.0001(4)
P2 0.0255(5) 0.0269(5) 0.0281(6) -0.0002(4) 0.0073(5) -0.0011(4)
S1 0.0273(6) 0.0424(6) 0.0267(6) -0.0028(5) 0.0030(4) -0.0044(5)
S2 0.0258(6) 0.0515(7) 0.0434(7) 0.0042(6) 0.0112(5) -0.0045(5)
S3 0.0290(6) 0.0522(8) 0.0362(7) 0.0082(6) 0.0003(5) 0.0026(5)
S4 0.0267(6) 0.0579(8) 0.0617(10) -0.0016(7) 0.0131(6) 0.0070(6)

loop_
_atom_type_symbol
_atom_type_description
_atom_type_scat_dispersion_real
_atom_type_scat_dispersion_imag
_atom_type_scat_source
C C 0.0033 0.0016 'International Tables Vol C Tables 4.2.6.8 and 6.1.1.4'
H H 0 0 'International Tables Vol C Tables 4.2.6.8 and 6.1.1.4'
Br Br -0.2901 2.4595 'International Tables Vol C Tables 4.2.6.8 and 6.1.1.4'
O O 0.0106 0.006 'International Tables Vol C Tables 4.2.6.8 and 6.1.1.4'
P P 0.1023 0.0942 'International Tables Vol C Tables 4.2.6.8 and 6.1.1.4'
S S 0.1246 0.1234 'International Tables Vol C Tables 4.2.6.8 and 6.1.1.4'

loop_
_geom_angle_atom_site_label_1
_geom_angle_atom_site_label_2
_geom_angle_atom_site_label_3
_geom_angle
C2 C1 S1 113.2(3)
C2 C1 Br1 127.8(3)
S1 C1 Br1 119.0(3)
C1 C2 C3 110.8(4)
C1 C2 H2 124.6
C3 C2 H2 124.6
C4 C3 C2 113.7(4)
C4 C3 P1 109.6(3)
C2 C3 P1 136.7(4)
C3 C4 C5 114.9(4)
C3 C4 S1 111.9(3)
C5 C4 S1 133.2(4)
C6 C5 C4 114.5(4)
C6 C5 S2 111.8(3)
C4 C5 S2 133.7(4)
C5 C6 C7 112.8(4)
C5 C6 P1 108.8(3)
C7 C6 P1 138.4(4)
C8 C7 C6 111.9(5)
C8 C7 H7 124.1
C6 C7 H7 124.1
C7 C8 S2 112.6(4)
C7 C8 H8 123.7
S2 C8 H8 123.7
C10 C9 C14 119.2(4)
C10 C9 P1 118.5(3)
C14 C9 P1 122.2(4)
C9 C10 C11 119.4(4)
C9 C10 H10 120.3
C11 C10 H10 120.3
C12 C11 C10 120.4(5)
C12 C11 H11 119.8
C10 C11 H11 119.8
C11 C12 C13 120.6(5)
C11 C12 H12 119.7
C13 C12 H12 119.7
C14 C13 C12 119.3(5)
C14 C13 H13 120.4
C12 C13 H13 120.4
C13 C14 C9 121.1(5)
C13 C14 H14 119.5
C9 C14 H14 119.5
C22 C21 S3 112.6(4)
C22 C21 Br2 128.4(4)
S3 C21 Br2 119.1(3)
C21 C22 C23 110.9(4)
C21 C22 H22 124.5
C23 C22 H22 124.5
C24 C23 C22 114.4(4)
C24 C23 P2 109.4(4)
C22 C23 P2 136.2(4)
C23 C24 C25 114.9(5)
C23 C24 S3 111.3(4)
C25 C24 S3 133.8(4)
C26 C25 C24 114.6(4)
C26 C25 S4 111.6(4)
C24 C25 S4 133.8(4)
C25 C26 C27 112.6(5)
C25 C26 P2 109.3(4)
C27 C26 P2 138.0(4)
C28 C27 C26 111.8(6)
C28 C27 H27 124.1
C26 C27 H27 124.1
C27 C28 S4 112.8(5)
C27 C28 H28 123.6
S4 C28 H28 123.6
C34 C29 C30 119.2(4)
C34 C29 P2 122.9(4)
C30 C29 P2 117.8(4)
C31 C30 C29 119.5(5)
C31 C30 H30 120.2
C29 C30 H30 120.2
C32 C31 C30 120.4(5)
C32 C31 H31 119.8
C30 C31 H31 119.8
C31 C32 C33 120.5(5)
C31 C32 H32 119.7
C33 C32 H32 119.7
C32 C33 C34 120.2(6)
C32 C33 H33 119.9
C34 C33 H33 119.9
C33 C34 C29 120.1(5)
C33 C34 H34 119.9
C29 C34 H34 119.9
O1 P1 C3 117.9(2)
O1 P1 C9 112.6(2)
C3 P1 C9 107.1(2)
O1 P1 C6 118.6(2)
C3 P1 C6 92.1(2)
C9 P1 C6 106.2(2)
O2 P2 C29 112.2(2)
O2 P2 C23 117.8(2)
C29 P2 C23 107.3(2)
O2 P2 C26 117.4(2)
C29 P2 C26 108.3(2)
C23 P2 C26 91.8(2)
C4 S1 C1 90.3(2)
C5 S2 C8 91.0(2)
C24 S3 C21 90.9(2)
C25 S4 C28 91.2(3)

loop_
_geom_bond_atom_site_label_1
_geom_bond_atom_site_label_2
_geom_bond_distance
C1 C2 1.362(6)
C1 S1 1.740(4)
C1 Br1 1.859(5)
C2 C3 1.418(6)
C2 H2 0.93
C3 C4 1.369(6)
C3 P1 1.805(5)
C4 C5 1.454(6)
C4 S1 1.719(5)
C5 C6 1.389(7)
C5 S2 1.713(5)
C6 C7 1.409(7)
C6 P1 1.814(5)
C7 C8 1.367(8)
C7 H7 0.93
C8 S2 1.733(6)
C8 H8 0.93
C9 C10 1.392(6)
C9 C14 1.397(7)
C9 P1 1.806(5)
C10 C11 1.392(7)
C10 H10 0.93
C11 C12 1.376(8)
C11 H11 0.93
C12 C13 1.385(8)
C12 H12 0.93
C13 C14 1.374(7)
C13 H13 0.93
C14 H14 0.93
C21 C22 1.376(7)
C21 S3 1.744(5)
C21 Br2 1.858(5)
C22 C23 1.410(7)
C22 H22 0.93
C23 C24 1.379(6)
C23 P2 1.807(5)
C24 C25 1.445(7)
C24 S3 1.720(5)
C25 C26 1.380(7)
C25 S4 1.717(5)
C26 C27 1.423(7)
C26 P2 1.812(5)
C27 C28 1.356(8)
C27 H27 0.93
C28 S4 1.724(7)
C28 H28 0.93
C29 C34 1.387(7)
C29 C30 1.400(7)
C29 P2 1.789(5)
C30 C31 1.382(7)
C30 H30 0.93
C31 C32 1.365(9)
C31 H31 0.93
C32 C33 1.374(9)
C32 H32 0.93
C33 C34 1.374(7)
C33 H33 0.93
C34 H34 0.93
O1 P1 1.484(3)
O2 P2 1.485(3)

loop_
_geom_torsion_atom_site_label_1
_geom_torsion_atom_site_label_2
_geom_torsion_atom_site_label_3
_geom_torsion_atom_site_label_4
_geom_torsion
S1 C1 C2 C3 0.8(5)
Br1 C1 C2 C3 178.7(3)
C1 C2 C3 C4 -1.6(6)
C1 C2 C3 P1 179.8(4)
C2 C3 C4 C5 -177.2(4)
P1 C3 C4 C5 1.7(5)
C2 C3 C4 S1 1.7(5)
P1 C3 C4 S1 -179.4(2)
C3 C4 C5 C6 0.1(6)
S1 C4 C5 C6 -178.5(4)
C3 C4 C5 S2 179.0(4)
S1 C4 C5 S2 0.4(8)
C4 C5 C6 C7 179.4(4)
S2 C5 C6 C7 0.2(5)
C4 C5 C6 P1 -1.9(5)
S2 C5 C6 P1 178.9(2)
C5 C6 C7 C8 -0.6(6)
P1 C6 C7 C8 -178.7(4)
C6 C7 C8 S2 0.7(6)
C14 C9 C10 C11 0.6(7)
P1 C9 C10 C11 177.4(4)
C9 C10 C11 C12 -0.5(8)
C10 C11 C12 C13 0.2(9)
C11 C12 C13 C14 0.1(9)
C12 C13 C14 C9 -0.1(9)
C10 C9 C14 C13 -0.3(8)
P1 C9 C14 C13 -177.0(4)
S3 C21 C22 C23 -0.4(6)
Br2 C21 C22 C23 -179.5(4)
C21 C22 C23 C24 0.0(6)
C21 C22 C23 P2 -175.3(4)
C22 C23 C24 C25 -177.3(4)
P2 C23 C24 C25 -0.7(5)
C22 C23 C24 S3 0.4(6)
P2 C23 C24 S3 177.0(2)
C23 C24 C25 C26 1.6(7)
S3 C24 C25 C26 -175.4(4)
C23 C24 C25 S4 179.9(4)
S3 C24 C25 S4 2.9(9)
C24 C25 C26 C27 177.6(4)
S4 C25 C26 C27 -1.0(6)
C24 C25 C26 P2 -1.7(6)
S4 C25 C26 P2 179.6(2)
C25 C26 C27 C28 0.8(7)
P2 C26 C27 C28 179.9(5)
C26 C27 C28 S4 -0.2(7)
C34 C29 C30 C31 1.8(7)
P2 C29 C30 C31 -179.4(4)
C29 C30 C31 C32 -0.7(8)
C30 C31 C32 C33 0.0(9)
C31 C32 C33 C34 -0.3(9)
C32 C33 C34 C29 1.4(9)
C30 C29 C34 C33 -2.2(8)
P2 C29 C34 C33 179.1(4)
C4 C3 P1 O1 -126.5(3)
C2 C3 P1 O1 52.1(5)
C4 C3 P1 C9 105.3(3)
C2 C3 P1 C9 -76.1(5)
C4 C3 P1 C6 -2.4(3)
C2 C3 P1 C6 176.3(5)
C10 C9 P1 O1 18.1(4)
C14 C9 P1 O1 -165.1(4)
C10 C9 P1 C3 149.4(4)
C14 C9 P1 C3 -33.9(5)
C10 C9 P1 C6 -113.2(4)
C14 C9 P1 C6 63.5(5)
C5 C6 P1 O1 126.0(3)
C7 C6 P1 O1 -55.8(6)
C5 C6 P1 C3 2.4(3)
C7 C6 P1 C3 -179.4(5)
C5 C6 P1 C9 -106.1(3)
C7 C6 P1 C9 72.1(6)
C34 C29 P2 O2 161.3(4)
C30 C29 P2 O2 -17.4(4)
C34 C29 P2 C23 30.4(5)
C30 C29 P2 C23 -148.3(4)
C34 C29 P2 C26 -67.5(5)
C30 C29 P2 C26 113.8(4)
C24 C23 P2 O2 122.2(4)
C22 C23 P2 O2 -62.3(6)
C24 C23 P2 C29 -110.0(4)
C22 C23 P2 C29 65.5(6)
C24 C23 P2 C26 -0.2(4)
C22 C23 P2 C26 175.3(5)
C25 C26 P2 O2 -121.7(4)
C27 C26 P2 O2 59.2(6)
C25 C26 P2 C29 110.0(4)
C27 C26 P2 C29 -69.1(6)
C25 C26 P2 C23 1.1(4)
C27 C26 P2 C23 -178.0(6)
C3 C4 S1 C1 -1.0(4)
C5 C4 S1 C1 177.6(5)
C2 C1 S1 C4 0.1(4)
Br1 C1 S1 C4 -178.0(3)
C6 C5 S2 C8 0.1(4)
C4 C5 S2 C8 -178.8(5)
C7 C8 S2 C5 -0.5(4)
C23 C24 S3 C21 -0.5(4)
C25 C24 S3 C21 176.6(5)
C22 C21 S3 C24 0.5(4)
Br2 C21 S3 C24 179.7(3)
C26 C25 S4 C28 0.8(4)
C24 C25 S4 C28 -177.5(6)
C27 C28 S4 C25 -0.3(5)
